data_1512327
loop_
_publ_author_name
'Wu, Wenbin'
'Yuan, Xiaoqian'
'Hu, Juan'
'Wu, Xinxin'
'Wei, Yuan'
'Liu, Zunwu'
'Lu, Junzhu'
'Ye, Jinxing'

_publ_section_title
;
 Catalytic Asymmetric Construction of Chiral Hydropyridazines via
 Conjugate Addition of N-Monosubstituted Hydrazones to Enones.
;
_journal_issue 17
_journal_name_full 'Organic letters'
_journal_page_first 4524
_journal_page_last 4527
_journal_paper_doi 10.1021/ol4020865
_journal_volume 15
_journal_year 2013
_chemical_formula_sum 'C14 H17 N3 O3'
_chemical_formula_weight 275.31
_chemical_name_systematic
; 
 ? 
;
_space_group_IT_number 2
_symmetry_cell_setting triclinic
_symmetry_space_group_name_Hall '-P 1'
_symmetry_space_group_name_H-M 'P -1'
_atom_sites_solution_hydrogens geom
_atom_sites_solution_primary direct
_atom_sites_solution_secondary difmap
_audit_creation_method SHELXL-97
_cell_angle_alpha 67.448(2)
_cell_angle_beta 76.539(2)
_cell_angle_gamma 79.385(2)
_cell_formula_units_Z 2
_cell_length_a 7.3334(9)
_cell_length_b 9.7725(12)
_cell_length_c 10.3443(12)
_cell_measurement_reflns_used 1535
_cell_measurement_temperature 293(2)
_cell_measurement_theta_max 55.394
_cell_measurement_theta_min 4.539
_cell_volume 662.11(14)
_computing_cell_refinement 'Bruker SMART'
_computing_data_collection 'Bruker SMART'
_computing_data_reduction 'Bruker SHELXTL'
_computing_molecular_graphics 'Bruker SHELXTL'
_computing_publication_material 'Bruker SHELXTL'
_computing_structure_refinement 'SHELXL-97 (Sheldrick, 1997)'
_computing_structure_solution 'SHELXS-97 (Sheldrick, 1990)'
_diffrn_ambient_temperature 293(2)
_diffrn_measured_fraction_theta_full 0.997
_diffrn_measured_fraction_theta_max 0.997
_diffrn_measurement_device_type 'CCD area detector'
_diffrn_measurement_method 'phi and omega scans'
_diffrn_radiation_monochromator graphite
_diffrn_radiation_source 'fine-focus sealed tube'
_diffrn_radiation_type MoK\a
_diffrn_radiation_wavelength 0.71073
_diffrn_reflns_av_R_equivalents 0.0160
_diffrn_reflns_av_sigmaI/netI 0.0287
_diffrn_reflns_limit_h_max 9
_diffrn_reflns_limit_h_min -8
_diffrn_reflns_limit_k_max 6
_diffrn_reflns_limit_k_min -12
_diffrn_reflns_limit_l_max 9
_diffrn_reflns_limit_l_min -12
_diffrn_reflns_number 4037
_diffrn_reflns_theta_full 26.00
_diffrn_reflns_theta_max 26.00
_diffrn_reflns_theta_min 2.17
_exptl_absorpt_coefficient_mu 0.099
_exptl_absorpt_correction_T_max 1.00000
_exptl_absorpt_correction_T_min 0.40854
_exptl_absorpt_correction_type empirical
_exptl_absorpt_process_details sadabs
_exptl_crystal_colour green
_exptl_crystal_density_diffrn 1.381
_exptl_crystal_density_method 'not measured'
_exptl_crystal_description prismatic
_exptl_crystal_F_000 292
_exptl_crystal_size_max 0.212
_exptl_crystal_size_mid 0.154
_exptl_crystal_size_min 0.121
_refine_diff_density_max 0.473
_refine_diff_density_min -0.337
_refine_diff_density_rms 0.044
_refine_ls_extinction_method none
_refine_ls_goodness_of_fit_ref 1.077
_refine_ls_hydrogen_treatment constr
_refine_ls_matrix_type full
_refine_ls_number_parameters 183
_refine_ls_number_reflns 2592
_refine_ls_number_restraints 0
_refine_ls_restrained_S_all 1.077
_refine_ls_R_factor_all 0.0569
_refine_ls_R_factor_gt 0.0485
_refine_ls_shift/su_max 0.000
_refine_ls_shift/su_mean 0.000
_refine_ls_structure_factor_coef Fsqd
_refine_ls_weighting_details 'calc w=1/[\s^2^(Fo^2^)+(0.0670P)^2^+0.1454P] where P=(Fo^2^+2Fc^2^)/3'
_refine_ls_weighting_scheme calc
_refine_ls_wR_factor_gt 0.1281
_refine_ls_wR_factor_ref 0.1351
_reflns_number_gt 2151
_reflns_number_total 2592
_reflns_threshold_expression >2sigma(I)
_cod_data_source_file ol4020865_si_004.cif
_cod_data_source_block cd213197
_cod_depositor_comments
;
The following automatic conversions were performed:

'_symmetry_cell_setting' value 'Triclinic' changed to 'triclinic'
according to /home/saulius/struct/CIF-dictionaries/cif_core.dic
dictionary named 'cif_core.dic' version 2.4.2 from 2011-04-26.

Automatic conversion script
Id: cif_fix_values 1891 2012-01-12 08:04:46Z andrius 
;
_cod_original_sg_symbol_H-M P-1
_cod_database_code 1512327

loop_
_symmetry_equiv_pos_as_xyz
'x, y, z'
'-x, -y, -z'

loop_
_atom_site_label
_atom_site_type_symbol
_atom_site_fract_x
_atom_site_fract_y
_atom_site_fract_z
_atom_site_U_iso_or_equiv
_atom_site_adp_type
_atom_site_occupancy
_atom_site_symmetry_multiplicity
_atom_site_calc_flag
_atom_site_refinement_flags
N1 N -0.03001(18) 0.83400(13) 0.38567(13) 0.0352(3) Uani 1 1 d .
N2 N -0.01165(18) 0.70193(13) 0.50138(13) 0.0350(3) Uani 1 1 d .
N3 N -0.3374(2) 1.28435(16) 0.03893(16) 0.0522(4) Uani 1 1 d .
O1 O 0.16030(17) 0.47870(11) 0.61823(11) 0.0431(3) Uani 1 1 d .
H1 H 0.1259 0.4351 0.5759 0.065 Uiso 1 1 calc R
O2 O -0.4614(2) 1.23594(18) 0.14110(18) 0.0808(5) Uani 1 1 d .
O3 O -0.3676(2) 1.38596(18) -0.06920(15) 0.0812(5) Uani 1 1 d .
C1 C 0.1797(2) 0.62821(16) 0.52859(16) 0.0355(4) Uani 1 1 d .
C2 C 0.2704(2) 0.69473(17) 0.60619(17) 0.0421(4) Uani 1 1 d .
H2A H 0.3877 0.6347 0.6286 0.051 Uiso 1 1 calc R
H2B H 0.1874 0.6910 0.6952 0.051 Uiso 1 1 calc R
C3 C 0.3104(3) 0.85545(18) 0.51951(18) 0.0459(4) Uani 1 1 d .
H3A H 0.1923 0.9195 0.5158 0.055 Uiso 1 1 calc R
H3B H 0.3868 0.8863 0.5663 0.055 Uiso 1 1 calc R
C4 C 0.4123(2) 0.87433(19) 0.36881(19) 0.0472(4) Uani 1 1 d .
H4A H 0.5402 0.8263 0.3712 0.057 Uiso 1 1 calc R
H4B H 0.4187 0.9795 0.3134 0.057 Uiso 1 1 calc R
C5 C 0.3109(2) 0.80640(17) 0.29695(17) 0.0393(4) Uani 1 1 d .
H5 H 0.3810 0.8180 0.2010 0.047 Uiso 1 1 calc R
C6 C 0.2992(2) 0.64137(17) 0.38458(17) 0.0396(4) Uani 1 1 d .
H6A H 0.2427 0.5960 0.3370 0.047 Uiso 1 1 calc R
H6B H 0.4244 0.5906 0.3958 0.047 Uiso 1 1 calc R
C7 C 0.1128(2) 0.88081(16) 0.28848(15) 0.0345(4) Uani 1 1 d .
C8 C 0.0747(2) 1.02098(16) 0.16878(16) 0.0374(4) Uani 1 1 d .
C9 C 0.2197(3) 1.0948(2) 0.06738(19) 0.0522(5) Uani 1 1 d .
H9 H 0.3439 1.0540 0.0729 0.063 Uiso 1 1 calc R
C10 C 0.1833(3) 1.2274(2) -0.0414(2) 0.0640(6) Uani 1 1 d .
H10 H 0.2831 1.2742 -0.1080 0.077 Uiso 1 1 calc R
C11 C 0.0020(3) 1.2908(2) -0.05232(19) 0.0559(5) Uani 1 1 d .
H11 H -0.0234 1.3800 -0.1253 0.067 Uiso 1 1 calc R
C12 C -0.1413(3) 1.21774(18) 0.04864(17) 0.0426(4) Uani 1 1 d .
C13 C -0.1100(2) 1.08483(17) 0.15731(16) 0.0387(4) Uani 1 1 d .
H13 H -0.2108 1.0381 0.2224 0.046 Uiso 1 1 calc R
C14 C -0.1505(2) 0.71293(18) 0.62487(17) 0.0442(4) Uani 1 1 d .
H14A H -0.1218 0.7883 0.6529 0.066 Uiso 1 1 calc R
H14B H -0.1468 0.6189 0.7021 0.066 Uiso 1 1 calc R
H14C H -0.2742 0.7388 0.6006 0.066 Uiso 1 1 calc R

loop_
_atom_site_aniso_label
_atom_site_aniso_U_11
_atom_site_aniso_U_22
_atom_site_aniso_U_33
_atom_site_aniso_U_23
_atom_site_aniso_U_13
_atom_site_aniso_U_12
N1 0.0433(7) 0.0267(6) 0.0309(6) -0.0046(5) -0.0064(5) -0.0051(5)
N2 0.0415(7) 0.0273(6) 0.0286(6) -0.0034(5) -0.0032(5) -0.0042(5)
N3 0.0677(10) 0.0417(8) 0.0434(8) -0.0052(7) -0.0204(8) -0.0053(7)
O1 0.0613(8) 0.0250(5) 0.0380(6) -0.0037(5) -0.0124(5) -0.0047(5)
O2 0.0582(9) 0.0694(10) 0.0821(11) 0.0128(8) -0.0165(8) -0.0110(7)
O3 0.0958(12) 0.0725(10) 0.0480(8) 0.0014(7) -0.0245(8) 0.0209(9)
C1 0.0446(9) 0.0240(7) 0.0334(8) -0.0060(6) -0.0066(6) -0.0027(6)
C2 0.0500(9) 0.0358(8) 0.0405(9) -0.0123(7) -0.0119(7) -0.0022(7)
C3 0.0534(10) 0.0360(9) 0.0528(10) -0.0161(7) -0.0153(8) -0.0073(7)
C4 0.0445(9) 0.0372(8) 0.0549(10) -0.0089(8) -0.0082(8) -0.0098(7)
C5 0.0430(9) 0.0326(8) 0.0348(8) -0.0085(6) 0.0016(6) -0.0050(6)
C6 0.0452(9) 0.0310(8) 0.0399(8) -0.0135(7) -0.0048(7) 0.0006(6)
C7 0.0436(9) 0.0283(7) 0.0299(7) -0.0085(6) -0.0043(6) -0.0063(6)
C8 0.0503(9) 0.0306(8) 0.0295(8) -0.0082(6) -0.0040(7) -0.0094(7)
C9 0.0545(11) 0.0442(10) 0.0430(9) -0.0026(8) -0.0007(8) -0.0080(8)
C10 0.0652(13) 0.0525(11) 0.0473(11) 0.0071(9) 0.0060(9) -0.0168(9)
C11 0.0758(13) 0.0391(9) 0.0362(9) 0.0048(7) -0.0089(9) -0.0079(9)
C12 0.0593(10) 0.0345(8) 0.0330(8) -0.0075(7) -0.0136(7) -0.0060(7)
C13 0.0514(10) 0.0332(8) 0.0300(8) -0.0066(6) -0.0070(7) -0.0114(7)
C14 0.0490(10) 0.0364(8) 0.0361(8) -0.0056(7) 0.0004(7) -0.0039(7)

loop_
_atom_type_symbol
_atom_type_description
_atom_type_scat_dispersion_real
_atom_type_scat_dispersion_imag
_atom_type_scat_source
C C 0.0033 0.0016 'International Tables Vol C Tables 4.2.6.8 and 6.1.1.4'
H H 0.0000 0.0000 'International Tables Vol C Tables 4.2.6.8 and 6.1.1.4'
N N 0.0061 0.0033 'International Tables Vol C Tables 4.2.6.8 and 6.1.1.4'
O O 0.0106 0.0060 'International Tables Vol C Tables 4.2.6.8 and 6.1.1.4'

loop_
_geom_angle_atom_site_label_1
_geom_angle_atom_site_label_2
_geom_angle_atom_site_label_3
_geom_angle
C7 N1 N2 121.01(13)
N1 N2 C14 109.22(11)
N1 N2 C1 119.84(11)
C14 N2 C1 116.54(12)
O3 N3 O2 123.10(18)
O3 N3 C12 118.42(16)
O2 N3 C12 118.47(14)
C1 O1 H1 109.5
O1 C1 N2 107.56(12)
O1 C1 C6 112.41(12)
N2 C1 C6 106.23(12)
O1 C1 C2 106.16(12)
N2 C1 C2 114.04(12)
C6 C1 C2 110.53(13)
C1 C2 C3 112.82(13)
C1 C2 H2A 109.0
C3 C2 H2A 109.0
C1 C2 H2B 109.0
C3 C2 H2B 109.0
H2A C2 H2B 107.8
C4 C3 C2 112.00(14)
C4 C3 H3A 109.2
C2 C3 H3A 109.2
C4 C3 H3B 109.2
C2 C3 H3B 109.2
H3A C3 H3B 107.9
C3 C4 C5 111.29(13)
C3 C4 H4A 109.4
C5 C4 H4A 109.4
C3 C4 H4B 109.4
C5 C4 H4B 109.4
H4A C4 H4B 108.0
C7 C5 C6 107.89(13)
C7 C5 C4 110.79(13)
C6 C5 C4 109.42(13)
C7 C5 H5 109.6
C6 C5 H5 109.6
C4 C5 H5 109.6
C1 C6 C5 108.05(12)
C1 C6 H6A 110.1
C5 C6 H6A 110.1
C1 C6 H6B 110.1
C5 C6 H6B 110.1
H6A C6 H6B 108.4
N1 C7 C8 116.05(14)
N1 C7 C5 123.22(13)
C8 C7 C5 120.62(13)
C9 C8 C13 117.85(15)
C9 C8 C7 121.82(15)
C13 C8 C7 120.31(14)
C10 C9 C8 121.48(18)
C10 C9 H9 119.3
C8 C9 H9 119.3
C11 C10 C9 120.74(17)
C11 C10 H10 119.6
C9 C10 H10 119.6
C10 C11 C12 117.66(16)
C10 C11 H11 121.2
C12 C11 H11 121.2
C13 C12 C11 123.03(17)
C13 C12 N3 118.51(15)
C11 C12 N3 118.46(15)
C12 C13 C8 119.24(15)
C12 C13 H13 120.4
C8 C13 H13 120.4
N2 C14 H14A 109.5
N2 C14 H14B 109.5
H14A C14 H14B 109.5
N2 C14 H14C 109.5
H14A C14 H14C 109.5
H14B C14 H14C 109.5

loop_
_geom_bond_atom_site_label_1
_geom_bond_atom_site_label_2
_geom_bond_distance
N1 C7 1.2847(19)
N1 N2 1.3937(16)
N2 C14 1.463(2)
N2 C1 1.491(2)
N3 O3 1.2120(19)
N3 O2 1.223(2)
N3 C12 1.474(2)
O1 C1 1.4109(17)
O1 H1 0.8200
C1 C6 1.513(2)
C1 C2 1.522(2)
C2 C3 1.524(2)
C2 H2A 0.9700
C2 H2B 0.9700
C3 C4 1.520(2)
C3 H3A 0.9700
C3 H3B 0.9700
C4 C5 1.538(2)
C4 H4A 0.9700
C4 H4B 0.9700
C5 C7 1.506(2)
C5 C6 1.524(2)
C5 H5 0.9800
C6 H6A 0.9700
C6 H6B 0.9700
C7 C8 1.485(2)
C8 C9 1.391(2)
C8 C13 1.395(2)
C9 C10 1.383(2)
C9 H9 0.9300
C10 C11 1.370(3)
C10 H10 0.9300
C11 C12 1.378(2)
C11 H11 0.9300
C12 C13 1.376(2)
C13 H13 0.9300
C14 H14A 0.9600
C14 H14B 0.9600
C14 H14C 0.9600

loop_
_geom_hbond_atom_site_label_D
_geom_hbond_atom_site_label_H
_geom_hbond_atom_site_label_A
_geom_hbond_distance_DH
_geom_hbond_distance_HA
_geom_hbond_distance_DA
_geom_hbond_angle_DHA
_geom_hbond_site_symmetry_A
O1 H1 N2 0.82 2.16 2.9745(17) 170.5 2_566

loop_
_geom_torsion_atom_site_label_1
_geom_torsion_atom_site_label_2
_geom_torsion_atom_site_label_3
_geom_torsion_atom_site_label_4
_geom_torsion
C7 N1 N2 C14 149.88(14)
C7 N1 N2 C1 11.7(2)
N1 N2 C1 O1 -161.08(12)
C14 N2 C1 O1 63.62(16)
N1 N2 C1 C6 -40.51(17)
C14 N2 C1 C6 -175.81(13)
N1 N2 C1 C2 81.48(16)
C14 N2 C1 C2 -53.82(17)
O1 C1 C2 C3 177.15(13)
N2 C1 C2 C3 -64.61(18)
C6 C1 C2 C3 54.98(17)
C1 C2 C3 C4 -49.19(19)
C2 C3 C4 C5 50.81(19)
C3 C4 C5 C7 60.28(17)
C3 C4 C5 C6 -58.55(17)
O1 C1 C6 C5 -179.98(12)
N2 C1 C6 C5 62.64(16)
C2 C1 C6 C5 -61.55(16)
C7 C5 C6 C1 -57.22(17)
C4 C5 C6 C1 63.40(17)
N2 N1 C7 C8 178.58(12)
N2 N1 C7 C5 -5.4(2)
C6 C5 C7 N1 28.9(2)
C4 C5 C7 N1 -90.87(17)
C6 C5 C7 C8 -155.25(13)
C4 C5 C7 C8 85.00(17)
N1 C7 C8 C9 170.84(15)
C5 C7 C8 C9 -5.3(2)
N1 C7 C8 C13 -7.4(2)
C5 C7 C8 C13 176.42(14)
C13 C8 C9 C10 0.2(3)
C7 C8 C9 C10 -178.14(17)
C8 C9 C10 C11 0.3(3)
C9 C10 C11 C12 0.0(3)
C10 C11 C12 C13 -0.7(3)
C10 C11 C12 N3 179.86(18)
O3 N3 C12 C13 -167.16(16)
O2 N3 C12 C13 13.9(2)
O3 N3 C12 C11 12.3(3)
O2 N3 C12 C11 -166.69(18)
C11 C12 C13 C8 1.2(3)
N3 C12 C13 C8 -179.43(14)
C9 C8 C13 C12 -0.8(2)
C7 C8 C13 C12 177.49(14)
